data_7122573
loop_
_publ_author_name
'Ayres, Alexander J.'
'Zegke, Markus'
'Ostrowski, Joseph P. A.'
'Tuna, Floriana'
'McInnes, Eric J. L.'
'Wooles, Ashley J.'
'Liddle, Stephen T.'

_publ_section_title
;
 Actinide-transition metal bonding in heterobimetallic uranium- and
 thorium-molybdenum paddlewheel complexes.
;
_journal_issue 96
_journal_name_full 'Chemical communications (Cambridge, England)'
_journal_page_first 13515
_journal_page_last 13518
_journal_paper_doi 10.1039/c8cc05268a
_journal_volume 54
_journal_year 2018
_chemical_formula_moiety 'C67 H63 Cl Cr N3 O4 P3 U'
_chemical_formula_sum 'C67 H63 Cl Cr N3 O4 P3 U'
_chemical_formula_weight 1392.59
_chemical_properties_physical Air-sensitive,Moisture-sensitive,Oxygen-sensitive
_space_group_crystal_system triclinic
_space_group_IT_number 2
_space_group_name_Hall '-P 1'
_space_group_name_H-M_alt 'P -1'
_symmetry_space_group_name_Hall '-P 1'
_symmetry_space_group_name_H-M 'P -1'
_atom_sites_solution_hydrogens geom
_atom_sites_solution_primary direct
_atom_sites_solution_secondary difmap
_audit_creation_date 2016-09-12
_audit_creation_method
;
Olex2 1.2
(compiled 2016.09.09 svn.r3337 for OlexSys, GUI svn.r5227)
;
_audit_update_record
;
2018-06-08 deposited with the CCDC.
2018-11-09 downloaded from the CCDC.
;
_cell_angle_alpha 76.698(3)
_cell_angle_beta 89.117(3)
_cell_angle_gamma 67.671(4)
_cell_formula_units_Z 2
_cell_length_a 13.7659(6)
_cell_length_b 14.4077(5)
_cell_length_c 16.5607(7)
_cell_measurement_reflns_used 15256
_cell_measurement_temperature 150(2)
_cell_measurement_theta_max 27.2600
_cell_measurement_theta_min 3.5130
_cell_volume 2947.3(2)
_computing_cell_refinement 'CrysAlisPro 1.171.38.41 (Rigaku OD, 2015)'
_computing_data_collection 'CrysAlisPro 1.171.38.41 (Rigaku OD, 2015)'
_computing_data_reduction 'CrysAlisPro 1.171.38.41 (Rigaku OD, 2015)'
_computing_molecular_graphics 'Olex2 (Dolomanov et al., 2009)'
_computing_publication_material 'Olex2 (Dolomanov et al., 2009)'
_computing_structure_refinement 'ShelXL (Sheldrick, 2015)'
_computing_structure_solution 'ShelXS (Sheldrick, 2008)'
_diffrn_ambient_environment N~2~
_diffrn_ambient_temperature 150(2)
_diffrn_detector 'CCD plate'
_diffrn_detector_area_resol_mean 8.0714
_diffrn_detector_type Eos
_diffrn_measured_fraction_theta_full 0.998
_diffrn_measured_fraction_theta_max 0.998
_diffrn_measurement_details
;
List of Runs (angles in degrees, time in seconds):

  # Type    Start    End  Width  t~exp~   \w     \q     \k     \f   Frames
#--------------------------------------------------------------------------
  1  \w    -47.00  48.00   1.00   25.00    --   23.87 -57.00  90.00   95
  2  \w    -20.00  69.00   1.00   25.00    --   23.87 -99.00 -30.00   89
  3  \w      0.00  94.00   1.00   25.00    --   23.87  57.00-120.00   94
  4  \w     -9.00  96.00   1.00   25.00    --   23.87  77.00 120.00  105
  5  \w    -50.00  56.00   1.00   25.00    --   23.87 -37.00 -30.00  106
  6  \w   -102.00 -35.00   1.00   25.00    --  -22.62-178.00 120.00   67
  7  \w    -89.00  53.00   1.00   25.00    --  -22.62  19.00 -60.00  142
  8  \w      0.00  94.00   1.00   25.00    --   23.87  57.00 -30.00   94
  9  \w    -20.00  69.00   1.00   25.00    --   23.87 -99.00 120.00   89
 10  \w      0.00  94.00   1.00   25.00    --   23.87  57.00  30.00   94
;
_diffrn_measurement_device 'four-circle diffractometer'
_diffrn_measurement_device_type 'SuperNova, Single source at offset, Eos'
_diffrn_measurement_method '\w scans'
_diffrn_orient_matrix_type 'CrysAlisPro convention (1999,Acta A55,543-557)'
_diffrn_orient_matrix_UB_11 -0.0517875000
_diffrn_orient_matrix_UB_12 0.0203532000
_diffrn_orient_matrix_UB_13 0.0126707000
_diffrn_orient_matrix_UB_21 -0.0209746000
_diffrn_orient_matrix_UB_22 0.0085627000
_diffrn_orient_matrix_UB_23 -0.0411411000
_diffrn_orient_matrix_UB_31 -0.0009530000
_diffrn_orient_matrix_UB_32 -0.0502176000
_diffrn_orient_matrix_UB_33 0.0098140000
_diffrn_radiation_monochromator mirror
_diffrn_radiation_probe x-ray
_diffrn_radiation_type MoK\a
_diffrn_radiation_wavelength 0.71073
_diffrn_reflns_av_R_equivalents 0.0946
_diffrn_reflns_av_unetI/netI 0.0794
_diffrn_reflns_Laue_measured_fraction_full 0.998
_diffrn_reflns_Laue_measured_fraction_max 0.998
_diffrn_reflns_limit_h_max 16
_diffrn_reflns_limit_h_min -16
_diffrn_reflns_limit_k_max 17
_diffrn_reflns_limit_k_min -17
_diffrn_reflns_limit_l_max 20
_diffrn_reflns_limit_l_min -20
_diffrn_reflns_number 46071
_diffrn_reflns_point_group_measured_fraction_full 0.998
_diffrn_reflns_point_group_measured_fraction_max 0.998
_diffrn_reflns_theta_full 25.681
_diffrn_reflns_theta_max 25.681
_diffrn_reflns_theta_min 3.210
_diffrn_source 'micro-focus sealed X-ray tube'
_diffrn_source_type 'SuperNova (Mo) X-ray Source'
_exptl_absorpt_coefficient_mu 3.107
_exptl_absorpt_correction_T_max 0.990
_exptl_absorpt_correction_T_min 0.979
_exptl_absorpt_correction_type gaussian
_exptl_absorpt_process_details
;
CrysAlisPro 1.171.38.41 (Rigaku Oxford Diffraction, 2015)
Numerical absorption correction based on gaussian integration over
            a multifaceted crystal model
Empirical absorption correction using spherical harmonics,
 implemented in SCALE3 ABSPACK scaling algorithm.
;
_exptl_crystal_colour 'clear dark red'
_exptl_crystal_colour_lustre clear
_exptl_crystal_colour_modifier dark
_exptl_crystal_colour_primary red
_exptl_crystal_density_diffrn 1.569
_exptl_crystal_description prism
_exptl_crystal_F_000 1392
_exptl_crystal_recrystallization_method 'from conc. C6D6'
_exptl_crystal_size_max 0.159
_exptl_crystal_size_mid 0.09
_exptl_crystal_size_min 0.07
_refine_diff_density_max 2.080
_refine_diff_density_min -1.543
_refine_diff_density_rms 0.145
_refine_ls_extinction_method none
_refine_ls_goodness_of_fit_ref 1.115
_refine_ls_hydrogen_treatment constr
_refine_ls_matrix_type full
_refine_ls_number_parameters 730
_refine_ls_number_reflns 11171
_refine_ls_number_restraints 0
_refine_ls_restrained_S_all 1.115
_refine_ls_R_factor_all 0.0605
_refine_ls_R_factor_gt 0.0506
_refine_ls_shift/su_max 0.000
_refine_ls_shift/su_mean 0.000
_refine_ls_structure_factor_coef Fsqd
_refine_ls_weighting_details 'w=1/[\s^2^(Fo^2^)+(0.0393P)^2^+3.3512P] where P=(Fo^2^+2Fc^2^)/3'
_refine_ls_weighting_scheme calc
_refine_ls_wR_factor_gt 0.1099
_refine_ls_wR_factor_ref 0.1167
_reflns_Friedel_coverage 0.000
_reflns_number_gt 9764
_reflns_number_total 11171
_reflns_threshold_expression 'I > 2\s(I)'
_cod_data_source_file c8cc05268a2.cif
_cod_data_source_block UCr
_cod_depositor_comments 'Adding full bibliography for 7122562--7122573.cif.'
_cod_database_code 7122573
_manchester_internal_diff_code ASTL116A
_manchester_internal_stl_name UMZ4
_manchester_internal_stl_number 234
_manchester_internal_coll_client 'Markus Zegke'
_manchester_internal_coll_user 'Markus Zegke'
_manchester_internal_coll_date 09/09/2016
_manchester_internal_process_date 09/09/2016
_manchester_internal_process_user 'Markus Zegke'
_manchester_internal_solution_date 12/09/2016
_manchester_internal_solution_user 'Markus Zegke'
_manchester_internal_refinement_date 12/09/2016
_manchester_internal_refinement_user 'Markus Zegke'
_manchester_internal_validation_date 12/09/2016
_manchester_internal_validation_user 'Markus Zegke'
_manchester_internal_archive_date 13/09/2016
_manchester_internal_archive_user AW
_shelx_shelxl_version_number 2014/7
_chemical_oxdiff_formula C47H44Cl1Cr1N3O3P3U1
_chemical_oxdiff_usercomment MZ029
_shelx_space_group_comment
;
The symmetry employed for this shelxl refinement is uniquely defined
by the following loop, which should always be used as a source of
symmetry information in preference to the above space-group names.
They are only intended as comments.
;
_reflns_odcompleteness_completeness 99.80
_reflns_odcompleteness_iscentric 1
_reflns_odcompleteness_theta 26.32
_olex2_refinement_description
;
1. Fixed Uiso
 At 1.2 times of:
  All C(H) groups
 At 1.5 times of:
  All C(H,H,H) groups
2.a Aromatic/amide H refined with riding coordinates:
 C4(H4), C7(H7), C11(H11), C12(H12), C13(H13), C14(H14), C15(H15), C17(H17),
 C18(H18), C19(H19), C20(H20), C21(H21), C25(H25), C28(H28), C32(H32), C33(H33),
  C34(H34), C35(H35), C36(H36), C38(H38), C39(H39), C40(H40), C41(H41),
 C42(H42), C46(H46), C49(H49), C53(H53), C54(H54), C55(H55), C56(H56), C57(H57),
  C59(H59), C60(H60), C61(H61), C62(H62), C63(H63)
2.b Idealised Me refined as rotating group:
 C3(H3A,H3B,H3C), C6(H6A,H6B,H6C), C9(H9A,H9B,H9C), C24(H24A,H24B,H24C),
 C27(H27A,H27B,H27C), C30(H30A,H30B,H30C), C45(H45A,H45B,H45C), C48(H48A,H48B,
 H48C), C51(H51A,H51B,H51C)
;
_olex2_date_sample_data_collection 2016-09-09
_olex2_date_sample_submission 2016-09-09
_olex2_exptl_crystal_mounting_method 'on MM loop'
_olex2_submission_special_instructions 'No special instructions were received'
_oxdiff_exptl_absorpt_empirical_details
;
Empirical correction (ABSPACK) includes:
- Absorption correction using spherical harmonics
- Frame scaling
- Detector area scaling
;
_oxdiff_exptl_absorpt_empirical_full_max 6.575
_oxdiff_exptl_absorpt_empirical_full_min 0.558

loop_
_space_group_symop_operation_xyz
'x, y, z'
'-x, -y, -z'

loop_
_atom_site_label
_atom_site_type_symbol
_atom_site_fract_x
_atom_site_fract_y
_atom_site_fract_z
_atom_site_U_iso_or_equiv
_atom_site_adp_type
_atom_site_occupancy
_atom_site_site_symmetry_order
_atom_site_calc_flag
_atom_site_refinement_flags_posn
U1 U 0.60624(2) 0.18061(2) 0.19516(2) 0.02032(8) Uani 1 1 d .
Cr1 Cr 0.91615(8) 0.07176(7) 0.31738(5) 0.0199(2) Uani 1 1 d .
Cl1 Cl 0.66197(13) 0.21777(12) 0.04324(9) 0.0304(4) Uani 1 1 d .
P1 P 0.83763(13) -0.03584(11) 0.27767(9) 0.0191(3) Uani 1 1 d .
P2 P 0.79824(12) 0.24965(12) 0.27808(9) 0.0189(3) Uani 1 1 d .
P3 P 0.42739(13) 0.16531(12) 0.11752(10) 0.0222(3) Uani 1 1 d .
O1 O 1.0014(4) 0.0960(3) 0.1463(3) 0.0320(11) Uani 1 1 d .
O2 O 1.1070(4) -0.1259(3) 0.3729(3) 0.0342(11) Uani 1 1 d .
O3 O 1.0692(4) 0.1507(3) 0.3757(3) 0.0351(11) Uani 1 1 d .
O4 O 0.8240(4) 0.0512(3) 0.4850(3) 0.0389(12) Uani 1 1 d .
N1 N 0.7047(4) 0.0140(4) 0.2510(3) 0.0228(11) Uani 1 1 d .
N2 N 0.6708(4) 0.2783(4) 0.2443(3) 0.0225(11) Uani 1 1 d .
N3 N 0.4287(4) 0.2364(4) 0.1847(3) 0.0229(11) Uani 1 1 d .
C1 C 0.6404(5) -0.0452(4) 0.2761(4) 0.0207(13) Uani 1 1 d .
C2 C 0.6052(5) -0.0562(5) 0.3564(4) 0.0233(13) Uani 1 1 d .
C3 C 0.6339(5) -0.0081(5) 0.4200(4) 0.0306(15) Uani 1 1 d .
H3A H 0.6968 -0.0589 0.4550 0.046 Uiso 1 1 calc GR
H3B H 0.5752 0.0134 0.4548 0.046 Uiso 1 1 calc GR
H3C H 0.6482 0.0523 0.3911 0.046 Uiso 1 1 calc GR
C4 C 0.5464(5) -0.1155(5) 0.3809(4) 0.0276(14) Uani 1 1 d .
H4 H 0.5231 -0.1223 0.4354 0.033 Uiso 1 1 calc R
C5 C 0.5202(5) -0.1657(5) 0.3269(4) 0.0297(15) Uani 1 1 d .
C6 C 0.4567(6) -0.2312(6) 0.3543(5) 0.0455(19) Uani 1 1 d .
H6A H 0.4944 -0.2876 0.4025 0.068 Uiso 1 1 calc GR
H6B H 0.4464 -0.2601 0.3086 0.068 Uiso 1 1 calc GR
H6C H 0.3880 -0.1883 0.3696 0.068 Uiso 1 1 calc GR
C7 C 0.5537(5) -0.1524(5) 0.2474(4) 0.0243(14) Uani 1 1 d .
H7 H 0.5357 -0.1852 0.2098 0.029 Uiso 1 1 calc R
C8 C 0.6124(5) -0.0932(4) 0.2204(4) 0.0233(14) Uani 1 1 d .
C9 C 0.6476(5) -0.0850(5) 0.1336(4) 0.0277(15) Uani 1 1 d .
H9A H 0.6343 -0.0126 0.1072 0.042 Uiso 1 1 calc GR
H9B H 0.6084 -0.1102 0.1011 0.042 Uiso 1 1 calc GR
H9C H 0.7232 -0.1268 0.1359 0.042 Uiso 1 1 calc GR
C10 C 0.8612(5) -0.1611(4) 0.3518(4) 0.0229(13) Uani 1 1 d .
C11 C 0.8405(5) -0.2363(4) 0.3232(4) 0.0210(13) Uani 1 1 d .
H11 H 0.8169 -0.2225 0.2664 0.025 Uiso 1 1 calc R
C12 C 0.8537(5) -0.3298(4) 0.3759(4) 0.0225(13) Uani 1 1 d .
H12 H 0.8376 -0.3791 0.3554 0.027 Uiso 1 1 calc R
C13 C 0.8899(5) -0.3526(5) 0.4576(4) 0.0292(15) Uani 1 1 d .
H13 H 0.9003 -0.4179 0.4936 0.035 Uiso 1 1 calc R
C14 C 0.9113(5) -0.2786(5) 0.4871(4) 0.0253(14) Uani 1 1 d .
H14 H 0.9357 -0.2933 0.5438 0.030 Uiso 1 1 calc R
C15 C 0.8974(5) -0.1847(5) 0.4349(4) 0.0243(14) Uani 1 1 d .
H15 H 0.9128 -0.1352 0.4557 0.029 Uiso 1 1 calc R
C16 C 0.9048(5) -0.0871(4) 0.1908(4) 0.0223(13) Uani 1 1 d .
C17 C 0.8671(5) -0.0372(5) 0.1085(4) 0.0252(14) Uani 1 1 d .
H17 H 0.8013 0.0200 0.0966 0.030 Uiso 1 1 calc R
C18 C 0.9237(5) -0.0695(5) 0.0439(4) 0.0306(15) Uani 1 1 d .
H18 H 0.8953 -0.0356 -0.0119 0.037 Uiso 1 1 calc R
C19 C 1.0206(6) -0.1499(5) 0.0586(4) 0.0330(16) Uani 1 1 d .
H19 H 1.0595 -0.1712 0.0136 0.040 Uiso 1 1 calc R
C20 C 1.0604(5) -0.1994(5) 0.1399(4) 0.0306(15) Uani 1 1 d .
H20 H 1.1275 -0.2549 0.1510 0.037 Uiso 1 1 calc R
C21 C 1.0032(5) -0.1687(5) 0.2059(4) 0.0248(14) Uani 1 1 d .
H21 H 1.0313 -0.2037 0.2615 0.030 Uiso 1 1 calc R
C22 C 0.5800(5) 0.3642(5) 0.2568(4) 0.0243(14) Uani 1 1 d .
C23 C 0.5363(5) 0.3599(5) 0.3335(4) 0.0285(15) Uani 1 1 d .
C24 C 0.5843(6) 0.2698(6) 0.4091(4) 0.0449(19) Uani 1 1 d .
H24A H 0.6319 0.2092 0.3911 0.067 Uiso 1 1 calc GR
H24B H 0.5281 0.2536 0.4382 0.067 Uiso 1 1 calc GR
H24C H 0.6239 0.2887 0.4467 0.067 Uiso 1 1 calc GR
C25 C 0.4489(5) 0.4445(6) 0.3447(4) 0.0342(16) Uani 1 1 d .
H25 H 0.4197 0.4406 0.3972 0.041 Uiso 1 1 calc R
C26 C 0.4037(5) 0.5328(5) 0.2829(4) 0.0298(15) Uani 1 1 d .
C27 C 0.3090(5) 0.6230(6) 0.2968(5) 0.0401(18) Uani 1 1 d .
H27A H 0.2458 0.6074 0.2950 0.060 Uiso 1 1 calc GR
H27B H 0.3003 0.6850 0.2531 0.060 Uiso 1 1 calc GR
H27C H 0.3193 0.6351 0.3513 0.060 Uiso 1 1 calc GR
C28 C 0.4461(5) 0.5361(5) 0.2054(4) 0.0298(15) Uani 1 1 d .
H28 H 0.4150 0.5962 0.1613 0.036 Uiso 1 1 calc R
C29 C 0.5325(5) 0.4537(5) 0.1917(4) 0.0247(14) Uani 1 1 d .
C30 C 0.5755(5) 0.4656(5) 0.1081(4) 0.0301(15) Uani 1 1 d .
H30A H 0.6433 0.4721 0.1131 0.045 Uiso 1 1 calc GR
H30B H 0.5259 0.5278 0.0695 0.045 Uiso 1 1 calc GR
H30C H 0.5853 0.4049 0.0867 0.045 Uiso 1 1 calc GR
C31 C 0.7832(5) 0.3312(4) 0.3530(4) 0.0205(13) Uani 1 1 d .
C32 C 0.7300(5) 0.4369(5) 0.3251(4) 0.0263(14) Uani 1 1 d .
H32 H 0.7041 0.4655 0.2683 0.032 Uiso 1 1 calc R
C33 C 0.7137(5) 0.5015(5) 0.3776(4) 0.0326(16) Uani 1 1 d .
H33 H 0.6758 0.5738 0.3572 0.039 Uiso 1 1 calc R
C34 C 0.7523(5) 0.4616(5) 0.4601(4) 0.0329(16) Uani 1 1 d .
H34 H 0.7398 0.5061 0.4968 0.039 Uiso 1 1 calc R
C35 C 0.8096(5) 0.3557(5) 0.4891(4) 0.0291(15) Uani 1 1 d .
H35 H 0.8388 0.3277 0.5451 0.035 Uiso 1 1 calc R
C36 C 0.8236(5) 0.2917(5) 0.4355(4) 0.0260(14) Uani 1 1 d .
H36 H 0.8617 0.2194 0.4555 0.031 Uiso 1 1 calc R
C37 C 0.8570(5) 0.3182(4) 0.1967(4) 0.0227(13) Uani 1 1 d .
C38 C 0.8398(5) 0.3227(5) 0.1131(4) 0.0279(15) Uani 1 1 d .
H38 H 0.7883 0.3005 0.0961 0.034 Uiso 1 1 calc R
C39 C 0.8983(6) 0.3596(5) 0.0540(4) 0.0364(17) Uani 1 1 d .
H39 H 0.8850 0.3645 -0.0033 0.044 Uiso 1 1 calc R
C40 C 0.9753(6) 0.3891(5) 0.0787(5) 0.0416(19) Uani 1 1 d .
H40 H 1.0159 0.4130 0.0386 0.050 Uiso 1 1 calc R
C41 C 0.9933(6) 0.3837(5) 0.1612(5) 0.0416(19) Uani 1 1 d .
H41 H 1.0465 0.4037 0.1782 0.050 Uiso 1 1 calc R
C42 C 0.9337(5) 0.3492(5) 0.2198(4) 0.0320(16) Uani 1 1 d .
H42 H 0.9458 0.3468 0.2767 0.038 Uiso 1 1 calc R
C43 C 0.3409(5) 0.3114(4) 0.2139(4) 0.0208(13) Uani 1 1 d .
C44 C 0.3136(5) 0.2861(5) 0.2957(4) 0.0263(14) Uani 1 1 d .
C45 C 0.3750(6) 0.1849(6) 0.3573(4) 0.046(2) Uani 1 1 d .
H45A H 0.4331 0.1420 0.3305 0.070 Uiso 1 1 calc GR
H45B H 0.3282 0.1486 0.3761 0.070 Uiso 1 1 calc GR
H45C H 0.4033 0.1986 0.4052 0.070 Uiso 1 1 calc GR
C46 C 0.2285(5) 0.3579(5) 0.3227(4) 0.0329(16) Uani 1 1 d .
H46 H 0.2096 0.3403 0.3778 0.039 Uiso 1 1 calc R
C47 C 0.1704(5) 0.4537(5) 0.2725(4) 0.0316(15) Uani 1 1 d .
C48 C 0.0750(6) 0.5285(6) 0.3028(5) 0.051(2) Uani 1 1 d .
H48A H 0.0221 0.4980 0.3149 0.076 Uiso 1 1 calc GR
H48B H 0.0451 0.5932 0.2597 0.076 Uiso 1 1 calc GR
H48C H 0.0960 0.5426 0.3535 0.076 Uiso 1 1 calc GR
C49 C 0.2023(5) 0.4794(5) 0.1942(4) 0.0268(14) Uani 1 1 d .
H49 H 0.1649 0.5465 0.1597 0.032 Uiso 1 1 calc R
C50 C 0.2869(5) 0.4109(5) 0.1639(4) 0.0245(14) Uani 1 1 d .
C51 C 0.3218(5) 0.4471(5) 0.0793(4) 0.0277(14) Uani 1 1 d .
H51A H 0.3955 0.4031 0.0760 0.042 Uiso 1 1 calc GR
H51B H 0.3148 0.5189 0.0715 0.042 Uiso 1 1 calc GR
H51C H 0.2776 0.4425 0.0358 0.042 Uiso 1 1 calc GR
C52 C 0.3557(5) 0.0808(5) 0.1503(4) 0.0274(14) Uani 1 1 d .
C53 C 0.3636(6) 0.0101(5) 0.1033(4) 0.0346(16) Uani 1 1 d .
H53 H 0.4054 0.0081 0.0571 0.041 Uiso 1 1 calc R
C54 C 0.3129(6) -0.0567(5) 0.1219(5) 0.0416(19) Uani 1 1 d .
H54 H 0.3184 -0.1035 0.0883 0.050 Uiso 1 1 calc R
C55 C 0.2541(6) -0.0551(6) 0.1893(5) 0.0435(19) Uani 1 1 d .
H55 H 0.2191 -0.1015 0.2027 0.052 Uiso 1 1 calc R
C56 C 0.2453(6) 0.0130(6) 0.2378(5) 0.047(2) Uani 1 1 d .
H56 H 0.2057 0.0123 0.2853 0.056 Uiso 1 1 calc R
C57 C 0.2945(6) 0.0834(5) 0.2174(4) 0.0370(17) Uani 1 1 d .
H57 H 0.2859 0.1326 0.2494 0.044 Uiso 1 1 calc R
C58 C 0.3497(5) 0.2438(5) 0.0191(4) 0.0264(14) Uani 1 1 d .
C59 C 0.2428(5) 0.2669(5) 0.0073(4) 0.0309(15) Uani 1 1 d .
H59 H 0.2069 0.2430 0.0515 0.037 Uiso 1 1 calc R
C60 C 0.1880(6) 0.3251(5) -0.0692(4) 0.0383(17) Uani 1 1 d .
H60 H 0.1150 0.3396 -0.0771 0.046 Uiso 1 1 calc R
C61 C 0.2378(6) 0.3615(5) -0.1328(4) 0.0387(18) Uani 1 1 d .
H61 H 0.1996 0.4020 -0.1845 0.046 Uiso 1 1 calc R
C62 C 0.3440(6) 0.3394(5) -0.1217(4) 0.0352(17) Uani 1 1 d .
H62 H 0.3788 0.3653 -0.1658 0.042 Uiso 1 1 calc R
C63 C 0.3999(6) 0.2799(5) -0.0471(4) 0.0284(15) Uani 1 1 d .
H63 H 0.4735 0.2634 -0.0407 0.034 Uiso 1 1 calc R
C64 C 0.9663(5) 0.0884(4) 0.2093(4) 0.0259(14) Uani 1 1 d .
C65 C 1.0304(6) -0.0522(5) 0.3520(4) 0.0263(14) Uani 1 1 d .
C66 C 1.0055(5) 0.1263(5) 0.3528(4) 0.0255(14) Uani 1 1 d .
C67 C 0.8585(6) 0.0583(5) 0.4209(4) 0.0299(16) Uani 1 1 d .

loop_
_atom_site_aniso_label
_atom_site_aniso_U_11
_atom_site_aniso_U_22
_atom_site_aniso_U_33
_atom_site_aniso_U_23
_atom_site_aniso_U_13
_atom_site_aniso_U_12
U1 0.02143(14) 0.01776(13) 0.02025(13) -0.00431(9) 0.00012(9) -0.00605(10)
Cr1 0.0332(6) 0.0149(5) 0.0125(5) -0.0023(4) -0.0006(4) -0.0108(4)
Cl1 0.0366(9) 0.0304(9) 0.0221(8) -0.0054(7) 0.0030(7) -0.0113(7)
P1 0.0298(9) 0.0137(8) 0.0136(7) -0.0030(6) -0.0003(6) -0.0082(7)
P2 0.0259(9) 0.0174(8) 0.0151(7) -0.0020(6) -0.0013(6) -0.0110(7)
P3 0.0239(9) 0.0220(8) 0.0213(8) -0.0067(7) 0.0011(7) -0.0088(7)
O1 0.038(3) 0.034(3) 0.022(2) -0.008(2) 0.006(2) -0.011(2)
O2 0.042(3) 0.025(3) 0.033(3) -0.004(2) -0.006(2) -0.012(2)
O3 0.044(3) 0.031(3) 0.035(3) -0.007(2) -0.011(2) -0.019(2)
O4 0.072(4) 0.030(3) 0.019(2) -0.005(2) 0.009(2) -0.025(3)
N1 0.031(3) 0.018(3) 0.018(3) -0.003(2) 0.003(2) -0.007(2)
N2 0.027(3) 0.025(3) 0.019(3) -0.006(2) 0.003(2) -0.014(2)
N3 0.027(3) 0.024(3) 0.017(3) -0.006(2) -0.001(2) -0.008(2)
C1 0.019(3) 0.014(3) 0.020(3) -0.003(2) -0.007(2) 0.002(2)
C2 0.023(3) 0.022(3) 0.021(3) -0.009(3) 0.002(3) -0.001(3)
C3 0.034(4) 0.032(4) 0.024(3) -0.009(3) 0.000(3) -0.010(3)
C4 0.029(4) 0.033(4) 0.017(3) -0.003(3) 0.001(3) -0.009(3)
C5 0.033(4) 0.024(4) 0.030(4) -0.004(3) -0.002(3) -0.012(3)
C6 0.046(5) 0.055(5) 0.044(5) -0.008(4) 0.004(4) -0.032(4)
C7 0.018(3) 0.027(3) 0.028(3) -0.010(3) -0.002(3) -0.006(3)
C8 0.021(3) 0.019(3) 0.024(3) -0.007(3) -0.006(3) 0.001(3)
C9 0.040(4) 0.027(4) 0.021(3) -0.014(3) 0.001(3) -0.013(3)
C10 0.029(4) 0.017(3) 0.023(3) -0.003(3) 0.001(3) -0.010(3)
C11 0.023(3) 0.017(3) 0.022(3) -0.009(3) 0.005(3) -0.004(3)
C12 0.023(3) 0.018(3) 0.029(3) -0.006(3) 0.001(3) -0.009(3)
C13 0.034(4) 0.015(3) 0.034(4) 0.000(3) 0.003(3) -0.009(3)
C14 0.029(4) 0.026(4) 0.017(3) 0.000(3) 0.002(3) -0.010(3)
C15 0.030(4) 0.021(3) 0.021(3) -0.008(3) 0.003(3) -0.008(3)
C16 0.033(4) 0.018(3) 0.021(3) -0.010(3) 0.006(3) -0.013(3)
C17 0.030(4) 0.023(3) 0.019(3) -0.003(3) 0.000(3) -0.008(3)
C18 0.039(4) 0.031(4) 0.022(3) -0.004(3) 0.005(3) -0.015(3)
C19 0.045(4) 0.036(4) 0.020(3) -0.012(3) 0.014(3) -0.016(3)
C20 0.029(4) 0.024(4) 0.037(4) -0.014(3) 0.010(3) -0.005(3)
C21 0.037(4) 0.020(3) 0.017(3) -0.003(2) -0.002(3) -0.010(3)
C22 0.018(3) 0.030(4) 0.034(4) -0.015(3) 0.003(3) -0.014(3)
C23 0.022(3) 0.036(4) 0.027(3) 0.002(3) 0.000(3) -0.016(3)
C24 0.050(5) 0.041(5) 0.040(4) -0.002(4) 0.017(4) -0.019(4)
C25 0.034(4) 0.050(5) 0.030(4) -0.023(3) 0.016(3) -0.022(4)
C26 0.027(4) 0.037(4) 0.032(4) -0.018(3) 0.002(3) -0.014(3)
C27 0.029(4) 0.053(5) 0.046(4) -0.030(4) 0.006(3) -0.014(4)
C28 0.029(4) 0.026(4) 0.031(4) -0.007(3) -0.005(3) -0.007(3)
C29 0.026(4) 0.033(4) 0.020(3) -0.009(3) -0.001(3) -0.015(3)
C30 0.035(4) 0.027(4) 0.027(4) -0.006(3) 0.000(3) -0.011(3)
C31 0.019(3) 0.017(3) 0.027(3) -0.006(3) 0.001(3) -0.008(3)
C32 0.026(4) 0.023(3) 0.030(4) -0.002(3) -0.004(3) -0.012(3)
C33 0.030(4) 0.017(3) 0.053(5) -0.009(3) 0.004(3) -0.011(3)
C34 0.035(4) 0.030(4) 0.045(4) -0.023(3) 0.013(3) -0.019(3)
C35 0.034(4) 0.024(4) 0.028(4) -0.005(3) -0.002(3) -0.010(3)
C36 0.035(4) 0.018(3) 0.024(3) -0.005(3) 0.003(3) -0.008(3)
C37 0.022(3) 0.009(3) 0.026(3) 0.002(2) -0.003(3) 0.001(2)
C38 0.028(4) 0.020(3) 0.026(3) 0.001(3) -0.001(3) -0.003(3)
C39 0.039(4) 0.029(4) 0.027(4) 0.007(3) 0.009(3) -0.005(3)
C40 0.042(5) 0.026(4) 0.049(5) 0.003(3) 0.015(4) -0.012(3)
C41 0.031(4) 0.031(4) 0.066(6) -0.006(4) 0.011(4) -0.019(3)
C42 0.031(4) 0.021(3) 0.044(4) -0.001(3) 0.001(3) -0.013(3)
C43 0.018(3) 0.021(3) 0.025(3) -0.009(3) 0.001(2) -0.008(3)
C44 0.031(4) 0.026(4) 0.025(3) -0.006(3) -0.001(3) -0.015(3)
C45 0.055(5) 0.041(5) 0.034(4) -0.005(3) -0.005(4) -0.009(4)
C46 0.034(4) 0.036(4) 0.032(4) -0.012(3) 0.008(3) -0.016(3)
C47 0.027(4) 0.026(4) 0.044(4) -0.012(3) 0.008(3) -0.011(3)
C48 0.047(5) 0.044(5) 0.062(5) -0.021(4) 0.025(4) -0.014(4)
C49 0.030(4) 0.016(3) 0.029(4) -0.005(3) -0.001(3) -0.004(3)
C50 0.021(3) 0.021(3) 0.034(4) -0.010(3) 0.001(3) -0.009(3)
C51 0.035(4) 0.024(3) 0.022(3) -0.005(3) 0.002(3) -0.011(3)
C52 0.029(4) 0.026(3) 0.031(4) -0.005(3) -0.003(3) -0.015(3)
C53 0.041(4) 0.032(4) 0.032(4) -0.010(3) -0.007(3) -0.015(3)
C54 0.049(5) 0.025(4) 0.050(5) -0.012(3) -0.016(4) -0.011(3)
C55 0.042(5) 0.033(4) 0.059(5) -0.009(4) 0.000(4) -0.020(4)
C56 0.045(5) 0.049(5) 0.056(5) -0.013(4) 0.017(4) -0.028(4)
C57 0.045(5) 0.034(4) 0.040(4) -0.015(3) 0.012(3) -0.020(4)
C58 0.032(4) 0.019(3) 0.022(3) -0.003(3) -0.006(3) -0.004(3)
C59 0.031(4) 0.025(4) 0.030(4) -0.012(3) 0.003(3) -0.001(3)
C60 0.029(4) 0.031(4) 0.043(4) -0.009(3) -0.008(3) 0.002(3)
C61 0.052(5) 0.028(4) 0.026(4) -0.006(3) -0.007(3) -0.004(3)
C62 0.051(5) 0.029(4) 0.024(4) -0.007(3) 0.005(3) -0.014(3)
C63 0.039(4) 0.032(4) 0.018(3) -0.007(3) 0.000(3) -0.017(3)
C64 0.035(4) 0.014(3) 0.025(4) -0.004(3) -0.009(3) -0.005(3)
C65 0.043(4) 0.022(4) 0.021(3) -0.005(3) 0.000(3) -0.019(3)
C66 0.039(4) 0.017(3) 0.017(3) 0.002(2) -0.003(3) -0.011(3)
C67 0.056(5) 0.021(3) 0.018(3) 0.002(3) -0.003(3) -0.023(3)

loop_
_atom_type_symbol
_atom_type_description
_atom_type_scat_dispersion_real
_atom_type_scat_dispersion_imag
_atom_type_scat_source
C C 0.0033 0.0016 'International Tables Vol C Tables 4.2.6.8 and 6.1.1.4'
H H 0.0000 0.0000 'International Tables Vol C Tables 4.2.6.8 and 6.1.1.4'
Cl Cl 0.1484 0.1585 'International Tables Vol C Tables 4.2.6.8 and 6.1.1.4'
Cr Cr 0.3209 0.6236 'International Tables Vol C Tables 4.2.6.8 and 6.1.1.4'
N N 0.0061 0.0033 'International Tables Vol C Tables 4.2.6.8 and 6.1.1.4'
O O 0.0106 0.0060 'International Tables Vol C Tables 4.2.6.8 and 6.1.1.4'
P P 0.1023 0.0942 'International Tables Vol C Tables 4.2.6.8 and 6.1.1.4'
U U -9.6767 9.6646 'International Tables Vol C Tables 4.2.6.8 and 6.1.1.4'

loop_
_exptl_crystal_face_index_h
_exptl_crystal_face_index_k
_exptl_crystal_face_index_l
_exptl_crystal_face_perp_dist
19 11 -2 0.0387
-19 -11 2 0.0387
-19 -2 2 0.0396
10 13 19 0.0476
-10 -14 -18 0.0214
-6 -18 5 0.0727
5 -1 21 0.0676
-5 1 -21 0.0322
8 20 0 0.0820
16 3 12 0.0443
12 1 -18 0.0203
-10 -4 19 0.0572
18 0 -5 0.0246
4 -16 -3 0.0584

loop_
_geom_angle_atom_site_label_1
_geom_angle_atom_site_label_2
_geom_angle_atom_site_label_3
_geom_angle
Cl1 U1 P3 84.61(5)
Cl1 U1 C22 105.90(13)
P3 U1 C22 120.37(12)
N1 U1 Cl1 105.24(13)
N1 U1 P3 101.24(13)
N1 U1 N3 120.06(18)
N1 U1 C22 129.48(17)
N2 U1 Cl1 97.52(13)
N2 U1 P3 147.70(13)
N2 U1 N1 109.12(18)
N2 U1 N3 115.42(18)
N2 U1 C22 28.14(17)
N3 U1 Cl1 106.39(12)
N3 U1 P3 35.39(12)
N3 U1 C22 87.30(17)
P2 Cr1 P1 110.53(6)
C64 Cr1 P1 87.77(18)
C64 Cr1 P2 88.37(18)
C65 Cr1 P1 83.04(19)
C65 Cr1 P2 166.15(19)
C65 Cr1 C64 89.4(3)
C65 Cr1 C66 83.4(3)
C65 Cr1 C67 93.1(3)
C66 Cr1 P1 166.3(2)
C66 Cr1 P2 82.9(2)
C66 Cr1 C64 90.2(3)
C66 Cr1 C67 92.3(3)
C67 Cr1 P1 90.32(19)
C67 Cr1 P2 89.7(2)
C67 Cr1 C64 176.6(3)
N1 P1 Cr1 119.25(18)
N1 P1 C10 103.5(3)
N1 P1 C16 107.5(3)
C10 P1 Cr1 116.8(2)
C16 P1 Cr1 109.64(19)
C16 P1 C10 97.7(3)
N2 P2 Cr1 118.34(18)
N2 P2 C31 103.2(3)
N2 P2 C37 108.7(3)
C31 P2 Cr1 118.81(19)
C37 P2 Cr1 107.90(19)
C37 P2 C31 97.7(3)
N3 P3 U1 51.07(18)
N3 P3 C52 114.1(3)
N3 P3 C58 112.8(3)
C52 P3 U1 132.1(2)
C52 P3 C58 98.9(3)
C58 P3 U1 129.0(2)
P1 N1 U1 125.2(3)
C1 N1 U1 111.6(4)
C1 N1 P1 122.4(4)
P2 N2 U1 128.4(3)
C22 N2 U1 105.1(3)
C22 N2 P2 125.5(4)
P3 N3 U1 93.5(2)
C43 N3 U1 137.3(4)
C43 N3 P3 128.9(4)
C2 C1 N1 120.5(5)
C2 C1 C8 119.1(6)
C8 C1 N1 120.4(5)
C1 C2 C3 121.8(6)
C4 C2 C1 120.3(6)
C4 C2 C3 117.9(5)
C2 C3 H3A 109.5
C2 C3 H3B 109.5
C2 C3 H3C 109.5
H3A C3 H3B 109.5
H3A C3 H3C 109.5
H3B C3 H3C 109.5
C2 C4 H4 119.3
C2 C4 C5 121.3(6)
C5 C4 H4 119.3
C4 C5 C6 121.1(6)
C7 C5 C4 117.6(6)
C7 C5 C6 121.2(6)
C5 C6 H6A 109.5
C5 C6 H6B 109.5
C5 C6 H6C 109.5
H6A C6 H6B 109.5
H6A C6 H6C 109.5
H6B C6 H6C 109.5
C5 C7 H7 118.6
C5 C7 C8 122.7(6)
C8 C7 H7 118.6
C1 C8 C9 121.9(6)
C7 C8 C1 118.9(6)
C7 C8 C9 119.2(5)
C8 C9 H9A 109.5
C8 C9 H9B 109.5
C8 C9 H9C 109.5
H9A C9 H9B 109.5
H9A C9 H9C 109.5
H9B C9 H9C 109.5
C11 C10 P1 118.3(4)
C15 C10 P1 123.7(5)
C15 C10 C11 117.9(5)
C10 C11 H11 119.5
C12 C11 C10 121.0(6)
C12 C11 H11 119.5
C11 C12 H12 119.6
C13 C12 C11 120.7(6)
C13 C12 H12 119.6
C12 C13 H13 120.5
C12 C13 C14 119.0(6)
C14 C13 H13 120.5
C13 C14 H14 119.7
C15 C14 C13 120.5(6)
C15 C14 H14 119.7
C10 C15 H15 119.6
C14 C15 C10 120.8(6)
C14 C15 H15 119.6
C17 C16 P1 121.4(5)
C17 C16 C21 117.9(5)
C21 C16 P1 120.1(4)
C16 C17 H17 119.5
C18 C17 C16 121.0(6)
C18 C17 H17 119.5
C17 C18 H18 119.4
C19 C18 C17 121.2(6)
C19 C18 H18 119.4
C18 C19 H19 120.6
C18 C19 C20 118.8(6)
C20 C19 H19 120.6
C19 C20 H20 119.7
C19 C20 C21 120.7(6)
C21 C20 H20 119.7
C16 C21 H21 119.8
C20 C21 C16 120.5(6)
C20 C21 H21 119.8
N2 C22 U1 46.7(3)
C23 C22 U1 111.3(4)
C23 C22 N2 120.4(6)
C23 C22 C29 118.7(6)
C29 C22 U1 109.0(4)
C29 C22 N2 120.9(5)
C22 C23 C24 123.1(6)
C22 C23 C25 119.6(6)
C25 C23 C24 117.1(6)
C23 C24 H24A 109.5
C23 C24 H24B 109.5
C23 C24 H24C 109.5
H24A C24 H24B 109.5
H24A C24 H24C 109.5
H24B C24 H24C 109.5
C23 C25 H25 118.8
C26 C25 C23 122.4(6)
C26 C25 H25 118.8
C25 C26 C27 121.2(6)
C25 C26 C28 118.0(6)
C28 C26 C27 120.8(6)
C26 C27 H27A 109.5
C26 C27 H27B 109.5
C26 C27 H27C 109.5
H27A C27 H27B 109.5
H27A C27 H27C 109.5
H27B C27 H27C 109.5
C26 C28 H28 119.3
C29 C28 C26 121.4(6)
C29 C28 H28 119.3
C22 C29 C30 122.2(6)
C28 C29 C22 120.0(6)
C28 C29 C30 117.7(6)
C29 C30 H30A 109.5
C29 C30 H30B 109.5
C29 C30 H30C 109.5
H30A C30 H30B 109.5
H30A C30 H30C 109.5
H30B C30 H30C 109.5
C32 C31 P2 118.4(5)
C32 C31 C36 118.1(5)
C36 C31 P2 123.5(4)
C31 C32 H32 119.3
C33 C32 C31 121.5(6)
C33 C32 H32 119.3
C32 C33 H33 119.9
C32 C33 C34 120.1(6)
C34 C33 H33 119.9
C33 C34 H34 120.2
C33 C34 C35 119.5(6)
C35 C34 H34 120.2
C34 C35 H35 120.3
C36 C35 C34 119.4(6)
C36 C35 H35 120.3
C31 C36 H36 119.4
C35 C36 C31 121.3(6)
C35 C36 H36 119.4
C38 C37 P2 121.0(5)
C42 C37 P2 119.2(5)
C42 C37 C38 118.8(6)
C37 C38 H38 120.0
C37 C38 C39 120.0(6)
C39 C38 H38 120.0
C38 C39 H39 120.0
C40 C39 C38 120.1(7)
C40 C39 H39 120.0
C39 C40 H40 120.0
C41 C40 C39 120.0(7)
C41 C40 H40 120.0
C40 C41 H41 120.0
C40 C41 C42 120.0(7)
C42 C41 H41 120.0
C37 C42 C41 121.0(7)
C37 C42 H42 119.5
C41 C42 H42 119.5
C44 C43 N3 119.4(5)
C50 C43 N3 121.2(5)
C50 C43 C44 119.3(6)
C43 C44 C45 123.1(6)
C46 C44 C43 118.9(6)
C46 C44 C45 117.9(6)
C44 C45 H45A 109.5
C44 C45 H45B 109.5
C44 C45 H45C 109.5
H45A C45 H45B 109.5
H45A C45 H45C 109.5
H45B C45 H45C 109.5
C44 C46 H46 118.8
C47 C46 C44 122.4(6)
C47 C46 H46 118.8
C46 C47 C48 120.9(7)
C46 C47 C49 117.8(6)
C49 C47 C48 121.3(6)
C47 C48 H48A 109.5
C47 C48 H48B 109.5
C47 C48 H48C 109.5
H48A C48 H48B 109.5
H48A C48 H48C 109.5
H48B C48 H48C 109.5
C47 C49 H49 118.8
C47 C49 C50 122.3(6)
C50 C49 H49 118.8
C43 C50 C51 121.6(5)
C49 C50 C43 119.0(6)
C49 C50 C51 119.3(6)
C50 C51 H51A 109.5
C50 C51 H51B 109.5
C50 C51 H51C 109.5
H51A C51 H51B 109.5
H51A C51 H51C 109.5
H51B C51 H51C 109.5
C53 C52 P3 116.8(5)
C57 C52 P3 124.5(5)
C57 C52 C53 118.7(6)
C52 C53 H53 119.1
C54 C53 C52 121.8(7)
C54 C53 H53 119.1
C53 C54 H54 120.4
C55 C54 C53 119.2(7)
C55 C54 H54 120.4
C54 C55 H55 119.6
C54 C55 C56 120.7(7)
C56 C55 H55 119.6
C55 C56 H56 119.9
C55 C56 C57 120.1(7)
C57 C56 H56 119.9
C52 C57 C56 119.4(7)
C52 C57 H57 120.3
C56 C57 H57 120.3
C59 C58 P3 122.5(5)
C59 C58 C63 118.4(6)
C63 C58 P3 119.1(5)
C58 C59 H59 119.9
C58 C59 C60 120.2(6)
C60 C59 H59 119.9
C59 C60 H60 119.6
C61 C60 C59 120.7(7)
C61 C60 H60 119.6
C60 C61 H61 120.2
C60 C61 C62 119.6(6)
C62 C61 H61 120.2
C61 C62 H62 119.8
C63 C62 C61 120.4(7)
C63 C62 H62 119.8
C58 C63 H63 119.7
C62 C63 C58 120.6(6)
C62 C63 H63 119.7
O1 C64 Cr1 176.6(6)
O2 C65 Cr1 174.9(5)
O3 C66 Cr1 173.2(6)
O4 C67 Cr1 178.7(6)

loop_
_geom_bond_atom_site_label_1
_geom_bond_atom_site_label_2
_geom_bond_distance
U1 Cl1 2.6149(15)
U1 P3 2.8990(16)
U1 N1 2.236(5)
U1 N2 2.221(5)
U1 N3 2.259(5)
U1 C22 2.946(6)
Cr1 P1 2.4017(17)
Cr1 P2 2.3939(18)
Cr1 C64 1.904(7)
Cr1 C65 1.848(7)
Cr1 C66 1.856(6)
Cr1 C67 1.878(7)
P1 N1 1.715(5)
P1 C10 1.849(6)
P1 C16 1.844(6)
P2 N2 1.713(5)
P2 C31 1.855(6)
P2 C37 1.846(6)
P3 N3 1.682(5)
P3 C52 1.829(6)
P3 C58 1.835(6)
O1 C64 1.144(7)
O2 C65 1.162(8)
O3 C66 1.159(7)
O4 C67 1.155(7)
N1 C1 1.444(8)
N2 C22 1.439(8)
N3 C43 1.446(7)
C1 C2 1.403(8)
C1 C8 1.409(8)
C2 C3 1.517(8)
C2 C4 1.380(9)
C3 H3A 0.9800
C3 H3B 0.9800
C3 H3C 0.9800
C4 H4 0.9500
C4 C5 1.399(9)
C5 C6 1.509(9)
C5 C7 1.384(9)
C6 H6A 0.9800
C6 H6B 0.9800
C6 H6C 0.9800
C7 H7 0.9500
C7 C8 1.385(8)
C8 C9 1.503(8)
C9 H9A 0.9800
C9 H9B 0.9800
C9 H9C 0.9800
C10 C11 1.397(8)
C10 C15 1.391(8)
C11 H11 0.9500
C11 C12 1.374(8)
C12 H12 0.9500
C12 C13 1.372(9)
C13 H13 0.9500
C13 C14 1.394(9)
C14 H14 0.9500
C14 C15 1.373(8)
C15 H15 0.9500
C16 C17 1.390(8)
C16 C21 1.394(9)
C17 H17 0.9500
C17 C18 1.377(9)
C18 H18 0.9500
C18 C19 1.373(9)
C19 H19 0.9500
C19 C20 1.380(9)
C20 H20 0.9500
C20 C21 1.393(8)
C21 H21 0.9500
C22 C23 1.395(9)
C22 C29 1.411(9)
C23 C24 1.522(9)
C23 C25 1.397(9)
C24 H24A 0.9800
C24 H24B 0.9800
C24 H24C 0.9800
C25 H25 0.9500
C25 C26 1.369(9)
C26 C27 1.511(9)
C26 C28 1.400(9)
C27 H27A 0.9800
C27 H27B 0.9800
C27 H27C 0.9800
C28 H28 0.9500
C28 C29 1.386(9)
C29 C30 1.497(8)
C30 H30A 0.9800
C30 H30B 0.9800
C30 H30C 0.9800
C31 C32 1.382(8)
C31 C36 1.386(8)
C32 H32 0.9500
C32 C33 1.371(9)
C33 H33 0.9500
C33 C34 1.381(9)
C34 H34 0.9500
C34 C35 1.393(9)
C35 H35 0.9500
C35 C36 1.382(8)
C36 H36 0.9500
C37 C38 1.391(8)
C37 C42 1.382(9)
C38 H38 0.9500
C38 C39 1.397(9)
C39 H39 0.9500
C39 C40 1.381(10)
C40 H40 0.9500
C40 C41 1.371(11)
C41 H41 0.9500
C41 C42 1.388(9)
C42 H42 0.9500
C43 C44 1.403(8)
C43 C50 1.399(8)
C44 C45 1.512(9)
C44 C46 1.385(9)
C45 H45A 0.9800
C45 H45B 0.9800
C45 H45C 0.9800
C46 H46 0.9500
C46 C47 1.374(9)
C47 C48 1.513(9)
C47 C49 1.378(9)
C48 H48A 0.9800
C48 H48B 0.9800
C48 H48C 0.9800
C49 H49 0.9500
C49 C50 1.385(8)
C50 C51 1.516(8)
C51 H51A 0.9800
C51 H51B 0.9800
C51 H51C 0.9800
C52 C53 1.389(9)
C52 C57 1.383(9)
C53 H53 0.9500
C53 C54 1.370(9)
C54 H54 0.9500
C54 C55 1.368(11)
C55 H55 0.9500
C55 C56 1.376(11)
C56 H56 0.9500
C56 C57 1.400(9)
C57 H57 0.9500
C58 C59 1.385(9)
C58 C63 1.392(9)
C59 H59 0.9500
C59 C60 1.391(9)
C60 H60 0.9500
C60 C61 1.360(10)
C61 H61 0.9500
C61 C62 1.378(10)
C62 H62 0.9500
C62 C63 1.376(9)
C63 H63 0.9500

loop_
_geom_torsion_atom_site_label_1
_geom_torsion_atom_site_label_2
_geom_torsion_atom_site_label_3
_geom_torsion_atom_site_label_4
_geom_torsion
U1 P3 N3 C43 174.9(6)
U1 P3 C52 C53 -113.2(5)
U1 P3 C52 C57 67.3(7)
U1 P3 C58 C59 -146.7(4)
U1 P3 C58 C63 34.6(6)
U1 N1 C1 C2 -89.6(5)
U1 N1 C1 C8 90.7(5)
U1 N2 C22 C23 91.5(5)
U1 N2 C22 C29 -87.6(5)
U1 N3 C43 C44 -80.3(7)
U1 N3 C43 C50 95.5(7)
U1 C22 C23 C24 55.6(7)
U1 C22 C23 C25 -129.4(5)
U1 C22 C29 C28 130.7(5)
U1 C22 C29 C30 -52.4(6)
Cr1 P1 N1 U1 28.8(3)
Cr1 P1 N1 C1 -139.9(4)
Cr1 P1 C10 C11 -164.1(4)
Cr1 P1 C10 C15 16.6(6)
Cr1 P1 C16 C17 -93.8(5)
Cr1 P1 C16 C21 77.1(5)
Cr1 P2 N2 U1 -20.1(4)
Cr1 P2 N2 C22 147.4(4)
Cr1 P2 C31 C32 168.8(4)
Cr1 P2 C31 C36 -10.4(6)
Cr1 P2 C37 C38 87.1(5)
Cr1 P2 C37 C42 -81.1(5)
P1 N1 C1 C2 80.5(6)
P1 N1 C1 C8 -99.2(6)
P1 C10 C11 C12 -178.2(5)
P1 C10 C15 C14 178.7(5)
P1 C16 C17 C18 172.9(5)
P1 C16 C21 C20 -171.9(5)
P2 N2 C22 U1 -169.9(6)
P2 N2 C22 C23 -78.5(7)
P2 N2 C22 C29 102.5(6)
P2 C31 C32 C33 178.4(5)
P2 C31 C36 C35 -179.5(5)
P2 C37 C38 C39 -169.4(5)
P2 C37 C42 C41 168.2(5)
P3 N3 C43 C44 107.2(6)
P3 N3 C43 C50 -77.0(7)
P3 C52 C53 C54 -179.7(5)
P3 C52 C57 C56 -178.4(6)
P3 C58 C59 C60 -178.8(5)
P3 C58 C63 C62 -179.7(5)
N1 P1 C10 C11 62.7(5)
N1 P1 C10 C15 -116.6(6)
N1 P1 C16 C17 37.3(6)
N1 P1 C16 C21 -151.9(5)
N1 C1 C2 C3 -0.7(9)
N1 C1 C2 C4 -178.1(5)
N1 C1 C8 C7 177.8(5)
N1 C1 C8 C9 -0.1(9)
N2 P2 C31 C32 -57.9(5)
N2 P2 C31 C36 122.9(5)
N2 P2 C37 C38 -42.4(6)
N2 P2 C37 C42 149.4(5)
N2 C22 C23 C24 4.3(9)
N2 C22 C23 C25 179.3(5)
N2 C22 C29 C28 -179.0(5)
N2 C22 C29 C30 -2.2(9)
N3 P3 C52 C53 -171.6(5)
N3 P3 C52 C57 8.9(7)
N3 P3 C58 C59 -89.2(6)
N3 P3 C58 C63 92.2(5)
N3 C43 C44 C45 2.8(9)
N3 C43 C44 C46 -179.1(6)
N3 C43 C50 C49 179.0(5)
N3 C43 C50 C51 -3.8(9)
C1 C2 C4 C5 0.0(9)
C2 C1 C8 C7 -1.9(8)
C2 C1 C8 C9 -179.8(5)
C2 C4 C5 C6 179.4(6)
C2 C4 C5 C7 -1.2(10)
C3 C2 C4 C5 -177.5(6)
C4 C5 C7 C8 0.9(9)
C5 C7 C8 C1 0.6(9)
C5 C7 C8 C9 178.6(6)
C6 C5 C7 C8 -179.7(6)
C8 C1 C2 C3 179.0(5)
C8 C1 C2 C4 1.6(9)
C10 P1 N1 U1 160.6(3)
C10 P1 N1 C1 -8.2(5)
C10 P1 C16 C17 144.1(5)
C10 P1 C16 C21 -45.1(5)
C10 C11 C12 C13 -1.5(9)
C11 C10 C15 C14 -0.6(9)
C11 C12 C13 C14 1.2(10)
C12 C13 C14 C15 -0.7(10)
C13 C14 C15 C10 0.4(10)
C15 C10 C11 C12 1.2(9)
C16 P1 N1 U1 -96.7(3)
C16 P1 N1 C1 94.6(5)
C16 P1 C10 C11 -47.4(5)
C16 P1 C10 C15 133.2(6)
C16 C17 C18 C19 -2.0(10)
C17 C16 C21 C20 -0.8(9)
C17 C18 C19 C20 0.8(10)
C18 C19 C20 C21 0.4(10)
C19 C20 C21 C16 -0.4(10)
C21 C16 C17 C18 1.9(9)
C22 C23 C25 C26 -0.1(10)
C23 C22 C29 C28 1.9(9)
C23 C22 C29 C30 178.8(6)
C23 C25 C26 C27 179.8(6)
C23 C25 C26 C28 1.6(10)
C24 C23 C25 C26 175.2(6)
C25 C26 C28 C29 -1.3(9)
C26 C28 C29 C22 -0.4(9)
C26 C28 C29 C30 -177.4(6)
C27 C26 C28 C29 -179.5(6)
C29 C22 C23 C24 -176.7(6)
C29 C22 C23 C25 -1.7(9)
C31 P2 N2 U1 -153.7(3)
C31 P2 N2 C22 13.9(5)
C31 P2 C37 C38 -149.2(5)
C31 P2 C37 C42 42.6(5)
C31 C32 C33 C34 1.1(10)
C32 C31 C36 C35 1.3(9)
C32 C33 C34 C35 1.3(10)
C33 C34 C35 C36 -2.4(10)
C34 C35 C36 C31 1.1(10)
C36 C31 C32 C33 -2.4(9)
C37 P2 N2 U1 103.3(3)
C37 P2 N2 C22 -89.1(5)
C37 P2 C31 C32 53.5(5)
C37 P2 C31 C36 -125.7(5)
C37 C38 C39 C40 1.9(10)
C38 C37 C42 C41 -0.3(9)
C38 C39 C40 C41 -1.1(11)
C39 C40 C41 C42 -0.3(11)
C40 C41 C42 C37 1.0(10)
C42 C37 C38 C39 -1.1(9)
C43 C44 C46 C47 -0.9(10)
C44 C43 C50 C49 -5.2(9)
C44 C43 C50 C51 172.0(5)
C44 C46 C47 C48 177.4(7)
C44 C46 C47 C49 -3.0(10)
C45 C44 C46 C47 177.3(6)
C46 C47 C49 C50 2.9(10)
C47 C49 C50 C43 1.2(9)
C47 C49 C50 C51 -176.0(6)
C48 C47 C49 C50 -177.5(6)
C50 C43 C44 C45 -173.1(6)
C50 C43 C44 C46 5.0(9)
C52 P3 N3 U1 125.7(3)
C52 P3 N3 C43 -59.4(6)
C52 P3 C58 C59 31.8(6)
C52 P3 C58 C63 -146.8(5)
C52 C53 C54 C55 -1.1(11)
C53 C52 C57 C56 2.1(11)
C53 C54 C55 C56 0.4(12)
C54 C55 C56 C57 1.5(12)
C55 C56 C57 C52 -2.8(12)
C57 C52 C53 C54 -0.2(10)
C58 P3 N3 U1 -122.5(3)
C58 P3 N3 C43 52.4(6)
C58 P3 C52 C53 68.4(6)
C58 P3 C52 C57 -111.1(6)
C58 C59 C60 C61 -1.1(10)
C59 C58 C63 C62 1.6(9)
C59 C60 C61 C62 0.9(10)
C60 C61 C62 C63 0.6(10)
C61 C62 C63 C58 -1.9(10)
C63 C58 C59 C60 -0.1(9)

loop_
_exptl_oxdiff_crystal_face_indexfrac_h
_exptl_oxdiff_crystal_face_indexfrac_k
_exptl_oxdiff_crystal_face_indexfrac_l
_exptl_oxdiff_crystal_face_x
_exptl_oxdiff_crystal_face_y
_exptl_oxdiff_crystal_face_z
18.9823 10.9789 -1.9308 -0.7841 -0.2247 -0.5884
-18.9823 -10.9789 1.9308 0.7841 0.2247 0.5884
-18.9793 -1.9946 1.9183 0.9666 0.3021 0.1371
9.9311 12.9797 18.9958 -0.0094 -0.8787 -0.4749
-9.9345 -13.9778 -17.9959 0.0020 0.8291 0.5348
-6.0129 -17.9673 4.9917 0.0089 -0.2331 0.9570
4.9274 -0.9951 20.9908 -0.0095 -0.9755 0.2513
-4.9274 0.9951 -20.9908 0.0095 0.9755 -0.2513
7.9952 19.9645 0.0064 -0.0076 0.0030 -1.0101
15.9407 2.9955 12.0461 -0.6119 -0.8043 -0.0474
12.0386 0.9942 -17.9225 -0.8303 0.4934 -0.2373
-10.0457 -3.9890 18.9337 0.6790 -0.6024 0.3957
17.9894 -0.0023 -4.9152 -0.9939 -0.1751 -0.0653
3.9981 -15.9729 -2.9560 -0.5696 -0.0990 0.7693
